data_4076452
loop_
_publ_author_name
'Lohan, Manja'
'Milde, Bianca'
'Heider, Silvio'
'Speck, J. Matth\"aus'
'Krau\&se, Sabrina'
'Schaarschmidt, Dieter'
'R\"uffer, Tobias'
'Lang, Heinrich'

_publ_section_title
;
 Synthesis, Electrochemistry, Spectroelectrochemistry, and Solid-State
 Structures of Palladium Biferrocenylphosphines and Their Use in C,C
 Cross-Coupling Reactions
;
_journal_issue 6
_journal_name_full Organometallics
_journal_page_first 2310
_journal_paper_doi 10.1021/om201220w
_journal_volume 31
_journal_year 2012
_chemical_formula_moiety 'C44 H60 Fe2 P2 Se2'
_chemical_formula_sum 'C44 H60 Fe2 P2 Se2'
_chemical_formula_weight 920.48
_chemical_name_systematic
;
 ?
;
_space_group_IT_number 2
_symmetry_cell_setting triclinic
_symmetry_space_group_name_Hall '-P 1'
_symmetry_space_group_name_H-M 'P -1'
_atom_sites_solution_hydrogens geom
_atom_sites_solution_primary direct
_atom_sites_solution_secondary difmap
_audit_creation_method SHELXL-97
_cell_angle_alpha 91.239(3)
_cell_angle_beta 92.001(4)
_cell_angle_gamma 108.578(4)
_cell_formula_units_Z 1
_cell_length_a 8.1138(4)
_cell_length_b 9.2620(3)
_cell_length_c 13.9761(6)
_cell_measurement_reflns_used 6027
_cell_measurement_temperature 100
_cell_measurement_theta_max 28.6428
_cell_measurement_theta_min 2.9067
_cell_volume 994.37(8)
_computing_cell_refinement
;
CrysAlis RED, Oxford Diffraction Ltd.,
Version 1.171.32.37 (release 24-10-2008 CrysAlis171 .NET)
(compiled Oct 24 2008,09:44:38)
;
_computing_data_collection
;
CrysAlis CCD, Oxford Diffraction Ltd.,
Version 1.171.32.37 (release 24-10-2008 CrysAlis171 .NET)
(compiled Oct 24 2008,09:44:38)
;
_computing_data_reduction
;
CrysAlis RED, Oxford Diffraction Ltd.,
Version 1.171.32.37 (release 24-10-2008 CrysAlis171 .NET)
(compiled Oct 24 2008,09:44:38)
;
_computing_structure_refinement 'SHELXL-97 (Sheldrick, 1997)'
_computing_structure_solution 'SHELXS-97 (Sheldrick, 1990)'
_diffrn_ambient_temperature 100
_diffrn_measured_fraction_theta_full 0.992
_diffrn_measured_fraction_theta_max 0.992
_diffrn_measurement_device_type 'Oxford Gemini S'
_diffrn_measurement_method '\w scans'
_diffrn_radiation_monochromator graphite
_diffrn_radiation_source 'fine-focus sealed tube'
_diffrn_radiation_type MoK\a
_diffrn_radiation_wavelength 0.71073
_diffrn_reflns_av_R_equivalents 0.0293
_diffrn_reflns_av_sigmaI/netI 0.0429
_diffrn_reflns_limit_h_max 9
_diffrn_reflns_limit_h_min -9
_diffrn_reflns_limit_k_max 11
_diffrn_reflns_limit_k_min -11
_diffrn_reflns_limit_l_max 17
_diffrn_reflns_limit_l_min -17
_diffrn_reflns_number 9605
_diffrn_reflns_theta_full 25.99
_diffrn_reflns_theta_max 25.99
_diffrn_reflns_theta_min 2.91
_diffrn_standards_decay_% 0
_diffrn_standards_interval_count 50
_diffrn_standards_interval_time 10
_diffrn_standards_number 2
_exptl_absorpt_coefficient_mu 2.671
_exptl_absorpt_correction_T_max 1.00000
_exptl_absorpt_correction_T_min 0.87968
_exptl_absorpt_correction_type multi-scan
_exptl_absorpt_process_details
;
CrysAlis RED, Oxford Diffraction Ltd.,
Version 1.171.32.37 (release 24-10-2008 CrysAlis171 .NET)
(compiled Oct 24 2008,09:44:38)
Empirical absorption correction using spherical harmonics,
 implemented in SCALE3 ABSPACK scaling algorithm.
;
_exptl_crystal_colour orange
_exptl_crystal_density_diffrn 1.537
_exptl_crystal_density_method 'not measured'
_exptl_crystal_description plate
_exptl_crystal_F_000 474
_exptl_crystal_size_max 0.4
_exptl_crystal_size_mid 0.2
_exptl_crystal_size_min 0.05
_refine_diff_density_max 0.503
_refine_diff_density_min -0.338
_refine_diff_density_rms 0.071
_refine_ls_extinction_method none
_refine_ls_goodness_of_fit_ref 0.947
_refine_ls_hydrogen_treatment constr
_refine_ls_matrix_type full
_refine_ls_number_parameters 226
_refine_ls_number_reflns 3880
_refine_ls_number_restraints 0
_refine_ls_restrained_S_all 0.947
_refine_ls_R_factor_all 0.0337
_refine_ls_R_factor_gt 0.0258
_refine_ls_shift/su_max 0.000
_refine_ls_shift/su_mean 0.000
_refine_ls_structure_factor_coef Fsqd
_refine_ls_weighting_details 'calc w=1/[\s^2^(Fo^2^)+(0.0319P)^2^+0.0000P] where P=(Fo^2^+2Fc^2^)/3'
_refine_ls_weighting_scheme calc
_refine_ls_wR_factor_gt 0.0577
_refine_ls_wR_factor_ref 0.0587
_reflns_number_gt 3162
_reflns_number_total 3880
_reflns_threshold_expression >2sigma(I)
_cod_data_source_file om201220w_si_001.cif
_cod_data_source_block exp_023
_cod_original_cell_volume 994.37(7)
_cod_database_code 4076452

loop_
_symmetry_equiv_pos_as_xyz
'x, y, z'
'-x, -y, -z'

loop_
_atom_site_label
_atom_site_type_symbol
_atom_site_fract_x
_atom_site_fract_y
_atom_site_fract_z
_atom_site_U_iso_or_equiv
_atom_site_adp_type
_atom_site_occupancy
_atom_site_symmetry_multiplicity
_atom_site_calc_flag
_atom_site_refinement_flags
C1 C 0.2031(3) 0.1639(2) 0.27188(15) 0.0104(5) Uani 1 1 d .
C2 C 0.0765(3) 0.0281(2) 0.30427(16) 0.0133(5) Uani 1 1 d .
H2 H -0.0361 0.0191 0.3212 0.016 Uiso 1 1 calc R
C3 C 0.1541(3) -0.0898(2) 0.30571(16) 0.0157(5) Uani 1 1 d .
H3 H 0.1004 -0.1896 0.3233 0.019 Uiso 1 1 calc R
C4 C 0.3260(3) -0.0294(2) 0.27602(16) 0.0155(5) Uani 1 1 d .
H4 H 0.4057 -0.0822 0.2712 0.019 Uiso 1 1 calc R
C5 C 0.3564(3) 0.1254(2) 0.25472(15) 0.0123(5) Uani 1 1 d .
H5 H 0.4596 0.1913 0.2331 0.015 Uiso 1 1 calc R
C6 C 0.3621(3) 0.2657(3) 0.49496(15) 0.0144(5) Uani 1 1 d .
H6 H 0.3633 0.3652 0.4860 0.017 Uiso 1 1 calc R
C7 C 0.2189(3) 0.1440(3) 0.52415(15) 0.0141(5) Uani 1 1 d .
H7 H 0.1096 0.1495 0.5376 0.017 Uiso 1 1 calc R
C8 C 0.2716(3) 0.0122(3) 0.52919(16) 0.0143(5) Uani 1 1 d .
H8 H 0.2022 -0.0837 0.5466 0.017 Uiso 1 1 calc R
C9 C 0.4489(3) 0.0510(2) 0.50300(15) 0.0126(5) Uani 1 1 d .
C10 C 0.5039(3) 0.2094(2) 0.48166(15) 0.0135(5) Uani 1 1 d .
H10 H 0.6136 0.2658 0.4624 0.016 Uiso 1 1 calc R
C11 C 0.0158(3) 0.3047(2) 0.14479(15) 0.0111(5) Uani 1 1 d .
H11 H 0.0110 0.4039 0.1243 0.013 Uiso 1 1 calc R
C12 C 0.0820(3) 0.2335(3) 0.06073(16) 0.0173(5) Uani 1 1 d .
H12A H 0.0919 0.1360 0.0788 0.021 Uiso 1 1 calc R
H12B H 0.1968 0.2992 0.0457 0.021 Uiso 1 1 calc R
C13 C -0.0411(3) 0.2104(3) -0.02814(17) 0.0214(6) Uani 1 1 d .
H13A H -0.0397 0.3089 -0.0510 0.026 Uiso 1 1 calc R
H13B H -0.0006 0.1583 -0.0786 0.026 Uiso 1 1 calc R
C14 C -0.2262(3) 0.1178(3) -0.00605(17) 0.0203(6) Uani 1 1 d .
H14A H -0.3021 0.1111 -0.0623 0.024 Uiso 1 1 calc R
H14B H -0.2301 0.0151 0.0094 0.024 Uiso 1 1 calc R
C15 C -0.2911(3) 0.1890(3) 0.07705(16) 0.0176(5) Uani 1 1 d .
H15A H -0.4071 0.1247 0.0913 0.021 Uiso 1 1 calc R
H15B H -0.2982 0.2875 0.0592 0.021 Uiso 1 1 calc R
C16 C -0.1708(3) 0.2091(3) 0.16631(16) 0.0148(5) Uani 1 1 d .
H16A H -0.1718 0.1099 0.1878 0.018 Uiso 1 1 calc R
H16B H -0.2127 0.2591 0.2173 0.018 Uiso 1 1 calc R
C17 C 0.3748(3) 0.4647(2) 0.21167(16) 0.0125(5) Uani 1 1 d .
H17 H 0.4155 0.4051 0.1647 0.015 Uiso 1 1 calc R
C18 C 0.3601(3) 0.6061(2) 0.16208(17) 0.0185(5) Uani 1 1 d .
H18A H 0.3134 0.6646 0.2057 0.022 Uiso 1 1 calc R
H18B H 0.2804 0.5749 0.1065 0.022 Uiso 1 1 calc R
C19 C 0.5386(3) 0.7061(3) 0.13063(19) 0.0242(6) Uani 1 1 d .
H19A H 0.5776 0.6519 0.0807 0.029 Uiso 1 1 calc R
H19B H 0.5272 0.7984 0.1039 0.029 Uiso 1 1 calc R
C20 C 0.6743(3) 0.7487(3) 0.21252(18) 0.0216(6) Uani 1 1 d .
H20A H 0.6426 0.8128 0.2594 0.026 Uiso 1 1 calc R
H20B H 0.7862 0.8063 0.1885 0.026 Uiso 1 1 calc R
C21 C 0.6892(3) 0.6054(2) 0.26043(17) 0.0179(5) Uani 1 1 d .
H21A H 0.7299 0.5451 0.2150 0.021 Uiso 1 1 calc R
H21B H 0.7729 0.6346 0.3144 0.021 Uiso 1 1 calc R
C22 C 0.5116(3) 0.5107(2) 0.29499(16) 0.0143(5) Uani 1 1 d .
H22A H 0.4745 0.5695 0.3430 0.017 Uiso 1 1 calc R
H22B H 0.5215 0.4198 0.3244 0.017 Uiso 1 1 calc R
P1 P 0.16406(7) 0.34191(6) 0.25190(4) 0.01042(13) Uani 1 1 d .
Fe1 Fe 0.29300(4) 0.09123(3) 0.39390(2) 0.00978(9) Uani 1 1 d .
Se1 Se 0.06282(3) 0.43488(3) 0.366840(16) 0.01638(8) Uani 1 1 d .

loop_
_atom_site_aniso_label
_atom_site_aniso_U_11
_atom_site_aniso_U_22
_atom_site_aniso_U_33
_atom_site_aniso_U_23
_atom_site_aniso_U_13
_atom_site_aniso_U_12
C1 0.0118(12) 0.0114(11) 0.0073(11) 0.0003(9) -0.0029(9) 0.0032(9)
C2 0.0087(11) 0.0177(12) 0.0111(12) 0.0018(10) -0.0033(9) 0.0012(10)
C3 0.0211(13) 0.0093(11) 0.0138(12) 0.0008(9) -0.0073(10) 0.0016(10)
C4 0.0214(13) 0.0162(12) 0.0119(12) -0.0035(10) -0.0056(10) 0.0110(10)
C5 0.0116(12) 0.0154(11) 0.0102(12) 0.0026(9) -0.0001(9) 0.0046(10)
C6 0.0174(13) 0.0149(12) 0.0105(12) -0.0018(9) -0.0054(10) 0.0055(10)
C7 0.0116(12) 0.0223(13) 0.0097(12) -0.0003(10) -0.0026(9) 0.0077(10)
C8 0.0120(12) 0.0182(12) 0.0120(12) 0.0062(10) -0.0019(9) 0.0036(10)
C9 0.0121(12) 0.0184(12) 0.0067(11) 0.0021(9) -0.0059(9) 0.0043(10)
C10 0.0107(12) 0.0147(12) 0.0111(12) 0.0001(9) -0.0048(9) -0.0011(10)
C11 0.0113(12) 0.0102(11) 0.0128(12) 0.0035(9) -0.0030(9) 0.0050(9)
C12 0.0126(12) 0.0248(13) 0.0139(13) -0.0022(10) -0.0003(10) 0.0055(10)
C13 0.0203(14) 0.0306(14) 0.0138(13) -0.0034(11) -0.0031(10) 0.0094(12)
C14 0.0188(13) 0.0231(13) 0.0177(13) -0.0037(11) -0.0063(11) 0.0060(11)
C15 0.0111(12) 0.0215(13) 0.0189(13) 0.0001(10) -0.0054(10) 0.0039(10)
C16 0.0124(12) 0.0175(12) 0.0150(12) 0.0001(10) -0.0005(10) 0.0054(10)
C17 0.0121(12) 0.0122(11) 0.0125(12) 0.0017(9) -0.0011(9) 0.0030(10)
C18 0.0152(13) 0.0156(12) 0.0233(14) 0.0066(10) -0.0045(10) 0.0031(10)
C19 0.0211(14) 0.0203(13) 0.0292(15) 0.0145(11) 0.0004(12) 0.0030(11)
C20 0.0130(13) 0.0181(13) 0.0287(15) 0.0015(11) 0.0023(11) -0.0021(10)
C21 0.0125(13) 0.0174(12) 0.0188(13) -0.0004(10) -0.0025(10) -0.0017(10)
C22 0.0124(12) 0.0148(12) 0.0148(12) 0.0011(10) -0.0039(10) 0.0035(10)
P1 0.0099(3) 0.0107(3) 0.0107(3) 0.0010(2) -0.0021(2) 0.0037(2)
Fe1 0.00923(17) 0.01082(17) 0.00920(17) 0.00177(13) -0.00292(13) 0.00332(13)
Se1 0.01736(14) 0.02004(14) 0.01437(14) -0.00260(10) -0.00150(10) 0.01012(11)

loop_
_atom_type_symbol
_atom_type_description
_atom_type_scat_dispersion_real
_atom_type_scat_dispersion_imag
_atom_type_scat_source
C C 0.0033 0.0016 'International Tables Vol C Tables 4.2.6.8 and 6.1.1.4'
H H 0.0000 0.0000 'International Tables Vol C Tables 4.2.6.8 and 6.1.1.4'
P P 0.1023 0.0942 'International Tables Vol C Tables 4.2.6.8 and 6.1.1.4'
Fe Fe 0.3463 0.8444 'International Tables Vol C Tables 4.2.6.8 and 6.1.1.4'
Se Se -0.0929 2.2259 'International Tables Vol C Tables 4.2.6.8 and 6.1.1.4'

loop_
_geom_angle_atom_site_label_1
_geom_angle_atom_site_label_2
_geom_angle_atom_site_label_3
_geom_angle
_geom_angle_site_symmetry_1
_geom_angle_site_symmetry_3
C5 C1 C2 106.67(18) . .
C5 C1 P1 128.22(16) . .
C2 C1 P1 125.03(17) . .
C5 C1 Fe1 69.30(12) . .
C2 C1 Fe1 69.23(12) . .
P1 C1 Fe1 128.85(12) . .
C3 C2 C1 107.9(2) . .
C3 C2 Fe1 70.12(13) . .
C1 C2 Fe1 69.41(12) . .
C3 C2 H2 126.0 . .
C1 C2 H2 126.0 . .
Fe1 C2 H2 126.0 . .
C4 C3 C2 108.33(19) . .
C4 C3 Fe1 69.57(13) . .
C2 C3 Fe1 69.15(12) . .
C4 C3 H3 125.8 . .
C2 C3 H3 125.8 . .
Fe1 C3 H3 127.0 . .
C3 C4 C5 108.20(19) . .
C3 C4 Fe1 70.20(13) . .
C5 C4 Fe1 69.36(13) . .
C3 C4 H4 125.9 . .
C5 C4 H4 125.9 . .
Fe1 C4 H4 126.1 . .
C4 C5 C1 108.87(19) . .
C4 C5 Fe1 70.02(12) . .
C1 C5 Fe1 69.79(12) . .
C4 C5 H5 125.6 . .
C1 C5 H5 125.6 . .
Fe1 C5 H5 126.2 . .
C7 C6 C10 108.20(19) . .
C7 C6 Fe1 69.24(13) . .
C10 C6 Fe1 70.13(13) . .
C7 C6 H6 125.9 . .
C10 C6 H6 125.9 . .
Fe1 C6 H6 126.3 . .
C6 C7 C8 107.9(2) . .
C6 C7 Fe1 70.15(13) . .
C8 C7 Fe1 69.64(13) . .
C6 C7 H7 126.0 . .
C8 C7 H7 126.0 . .
Fe1 C7 H7 125.8 . .
C7 C8 C9 108.76(19) . .
C7 C8 Fe1 69.57(12) . .
C9 C8 Fe1 70.59(12) . .
C7 C8 H8 125.6 . .
C9 C8 H8 125.6 . .
Fe1 C8 H8 125.8 . .
C8 C9 C10 106.72(19) . .
C8 C9 C9 126.5(2) . 2_656
C10 C9 C9 126.8(3) . 2_656
C8 C9 Fe1 68.54(12) . .
C10 C9 Fe1 69.45(12) . .
C9 C9 Fe1 125.8(2) 2_656 .
C6 C10 C9 108.39(19) . .
C6 C10 Fe1 69.32(12) . .
C9 C10 Fe1 69.87(12) . .
C6 C10 H10 125.8 . .
C9 C10 H10 125.8 . .
Fe1 C10 H10 126.6 . .
C12 C11 C16 110.80(19) . .
C12 C11 P1 112.86(15) . .
C16 C11 P1 112.39(15) . .
C12 C11 H11 106.8 . .
C16 C11 H11 106.8 . .
P1 C11 H11 106.8 . .
C11 C12 C13 111.23(19) . .
C11 C12 H12A 109.4 . .
C13 C12 H12A 109.4 . .
C11 C12 H12B 109.4 . .
C13 C12 H12B 109.4 . .
H12A C12 H12B 108.0 . .
C14 C13 C12 111.4(2) . .
C14 C13 H13A 109.4 . .
C12 C13 H13A 109.4 . .
C14 C13 H13B 109.4 . .
C12 C13 H13B 109.4 . .
H13A C13 H13B 108.0 . .
C15 C14 C13 111.4(2) . .
C15 C14 H14A 109.4 . .
C13 C14 H14A 109.4 . .
C15 C14 H14B 109.4 . .
C13 C14 H14B 109.4 . .
H14A C14 H14B 108.0 . .
C14 C15 C16 111.41(19) . .
C14 C15 H15A 109.3 . .
C16 C15 H15A 109.3 . .
C14 C15 H15B 109.3 . .
C16 C15 H15B 109.3 . .
H15A C15 H15B 108.0 . .
C15 C16 C11 110.58(18) . .
C15 C16 H16A 109.5 . .
C11 C16 H16A 109.5 . .
C15 C16 H16B 109.5 . .
C11 C16 H16B 109.5 . .
H16A C16 H16B 108.1 . .
C18 C17 C22 110.51(18) . .
C18 C17 P1 112.47(15) . .
C22 C17 P1 111.21(15) . .
C18 C17 H17 107.5 . .
C22 C17 H17 107.5 . .
P1 C17 H17 107.5 . .
C17 C18 C19 110.82(19) . .
C17 C18 H18A 109.5 . .
C19 C18 H18A 109.5 . .
C17 C18 H18B 109.5 . .
C19 C18 H18B 109.5 . .
H18A C18 H18B 108.1 . .
C20 C19 C18 112.5(2) . .
C20 C19 H19A 109.1 . .
C18 C19 H19A 109.1 . .
C20 C19 H19B 109.1 . .
C18 C19 H19B 109.1 . .
H19A C19 H19B 107.8 . .
C19 C20 C21 110.70(19) . .
C19 C20 H20A 109.5 . .
C21 C20 H20A 109.5 . .
C19 C20 H20B 109.5 . .
C21 C20 H20B 109.5 . .
H20A C20 H20B 108.1 . .
C22 C21 C20 109.81(19) . .
C22 C21 H21A 109.7 . .
C20 C21 H21A 109.7 . .
C22 C21 H21B 109.7 . .
C20 C21 H21B 109.7 . .
H21A C21 H21B 108.2 . .
C21 C22 C17 111.15(18) . .
C21 C22 H22A 109.4 . .
C17 C22 H22A 109.4 . .
C21 C22 H22B 109.4 . .
C17 C22 H22B 109.4 . .
H22A C22 H22B 108.0 . .
C1 P1 C17 102.97(10) . .
C1 P1 C11 104.87(10) . .
C17 P1 C11 105.12(10) . .
C1 P1 Se1 116.62(7) . .
C17 P1 Se1 114.91(8) . .
C11 P1 Se1 111.18(7) . .
C7 Fe1 C5 155.93(8) . .
C7 Fe1 C8 40.79(9) . .
C5 Fe1 C8 162.53(9) . .
C7 Fe1 C2 107.19(9) . .
C5 Fe1 C2 68.70(9) . .
C8 Fe1 C2 118.25(9) . .
C7 Fe1 C1 120.25(9) . .
C5 Fe1 C1 40.92(8) . .
C8 Fe1 C1 154.15(9) . .
C2 Fe1 C1 41.35(8) . .
C7 Fe1 C4 161.89(9) . .
C5 Fe1 C4 40.62(8) . .
C8 Fe1 C4 124.41(9) . .
C2 Fe1 C4 68.45(9) . .
C1 Fe1 C4 68.90(9) . .
C7 Fe1 C6 40.61(9) . .
C5 Fe1 C6 121.85(9) . .
C8 Fe1 C6 68.33(9) . .
C2 Fe1 C6 127.11(9) . .
C1 Fe1 C6 109.10(9) . .
C4 Fe1 C6 155.63(9) . .
C7 Fe1 C3 125.19(9) . .
C5 Fe1 C3 68.08(9) . .
C8 Fe1 C3 105.93(9) . .
C2 Fe1 C3 40.74(9) . .
C1 Fe1 C3 68.94(8) . .
C4 Fe1 C3 40.23(9) . .
C6 Fe1 C3 163.59(9) . .
C7 Fe1 C10 68.38(9) . .
C5 Fe1 C10 109.23(9) . .
C8 Fe1 C10 68.29(9) . .
C2 Fe1 C10 165.23(9) . .
C1 Fe1 C10 127.56(8) . .
C4 Fe1 C10 120.18(9) . .
C6 Fe1 C10 40.56(9) . .
C3 Fe1 C10 153.34(9) . .
C7 Fe1 C9 68.85(9) . .
C5 Fe1 C9 125.99(9) . .
C8 Fe1 C9 40.87(9) . .
C2 Fe1 C9 152.47(9) . .
C1 Fe1 C9 164.25(9) . .
C4 Fe1 C9 106.43(9) . .
C6 Fe1 C9 68.57(9) . .
C3 Fe1 C9 117.88(9) . .
C10 Fe1 C9 40.67(8) . .

loop_
_geom_bond_atom_site_label_1
_geom_bond_atom_site_label_2
_geom_bond_distance
_geom_bond_site_symmetry_2
C1 C5 1.425(3) .
C1 C2 1.441(3) .
C1 P1 1.801(2) .
C1 Fe1 2.042(2) .
C2 C3 1.424(3) .
C2 Fe1 2.039(2) .
C2 H2 0.9300 .
C3 C4 1.409(3) .
C3 Fe1 2.052(2) .
C3 H3 0.9300 .
C4 C5 1.416(3) .
C4 Fe1 2.044(2) .
C4 H4 0.9300 .
C5 Fe1 2.035(2) .
C5 H5 0.9300 .
C6 C7 1.416(3) .
C6 C10 1.422(3) .
C6 Fe1 2.046(2) .
C6 H6 0.9300 .
C7 C8 1.418(3) .
C7 Fe1 2.035(2) .
C7 H7 0.9300 .
C8 C9 1.431(3) .
C8 Fe1 2.035(2) .
C8 H8 0.9300 .
C9 C10 1.432(3) .
C9 C9 1.444(4) 2_656
C9 Fe1 2.063(2) .
C10 Fe1 2.057(2) .
C10 H10 0.9300 .
C11 C12 1.530(3) .
C11 C16 1.535(3) .
C11 P1 1.842(2) .
C11 H11 0.9800 .
C12 C13 1.534(3) .
C12 H12A 0.9700 .
C12 H12B 0.9700 .
C13 C14 1.520(3) .
C13 H13A 0.9700 .
C13 H13B 0.9700 .
C14 C15 1.514(3) .
C14 H14A 0.9700 .
C14 H14B 0.9700 .
C15 C16 1.527(3) .
C15 H15A 0.9700 .
C15 H15B 0.9700 .
C16 H16A 0.9700 .
C16 H16B 0.9700 .
C17 C18 1.530(3) .
C17 C22 1.535(3) .
C17 P1 1.841(2) .
C17 H17 0.9800 .
C18 C19 1.535(3) .
C18 H18A 0.9700 .
C18 H18B 0.9700 .
C19 C20 1.514(3) .
C19 H19A 0.9700 .
C19 H19B 0.9700 .
C20 C21 1.536(3) .
C20 H20A 0.9700 .
C20 H20B 0.9700 .
C21 C22 1.530(3) .
C21 H21A 0.9700 .
C21 H21B 0.9700 .
C22 H22A 0.9700 .
C22 H22B 0.9700 .
P1 Se1 2.1166(6) .

loop_
_geom_torsion_atom_site_label_1
_geom_torsion_atom_site_label_2
_geom_torsion_atom_site_label_3
_geom_torsion_atom_site_label_4
_geom_torsion
_geom_torsion_site_symmetry_1
_geom_torsion_site_symmetry_4
C5 C1 C2 C3 -0.3(2) . .
P1 C1 C2 C3 176.63(16) . .
Fe1 C1 C2 C3 -59.77(15) . .
C5 C1 C2 Fe1 59.46(15) . .
P1 C1 C2 Fe1 -123.60(17) . .
C1 C2 C3 C4 0.6(3) . .
Fe1 C2 C3 C4 -58.69(16) . .
C1 C2 C3 Fe1 59.33(15) . .
C2 C3 C4 C5 -0.7(3) . .
Fe1 C3 C4 C5 -59.15(15) . .
C2 C3 C4 Fe1 58.43(16) . .
C3 C4 C5 C1 0.5(3) . .
Fe1 C4 C5 C1 -59.15(15) . .
C3 C4 C5 Fe1 59.67(16) . .
C2 C1 C5 C4 -0.1(2) . .
P1 C1 C5 C4 -176.94(17) . .
Fe1 C1 C5 C4 59.29(15) . .
C2 C1 C5 Fe1 -59.42(15) . .
P1 C1 C5 Fe1 123.77(18) . .
C10 C6 C7 C8 0.1(2) . .
Fe1 C6 C7 C8 59.63(15) . .
C10 C6 C7 Fe1 -59.52(15) . .
C6 C7 C8 C9 0.0(3) . .
Fe1 C7 C8 C9 59.93(16) . .
C6 C7 C8 Fe1 -59.95(15) . .
C7 C8 C9 C10 -0.1(3) . .
Fe1 C8 C9 C10 59.22(15) . .
C7 C8 C9 C9 -178.7(3) . 2_656
Fe1 C8 C9 C9 -119.4(3) . 2_656
C7 C8 C9 Fe1 -59.30(15) . .
C7 C6 C10 C9 -0.2(2) . .
Fe1 C6 C10 C9 -59.13(15) . .
C7 C6 C10 Fe1 58.97(15) . .
C8 C9 C10 C6 0.1(2) . .
C9 C9 C10 C6 178.7(3) 2_656 .
Fe1 C9 C10 C6 58.78(15) . .
C8 C9 C10 Fe1 -58.64(15) . .
C9 C9 C10 Fe1 120.0(3) 2_656 .
C16 C11 C12 C13 55.3(2) . .
P1 C11 C12 C13 -177.69(15) . .
C11 C12 C13 C14 -54.8(3) . .
C12 C13 C14 C15 55.2(3) . .
C13 C14 C15 C16 -56.3(3) . .
C14 C15 C16 C11 56.6(2) . .
C12 C11 C16 C15 -56.0(2) . .
P1 C11 C16 C15 176.70(15) . .
C22 C17 C18 C19 54.5(3) . .
P1 C17 C18 C19 179.40(17) . .
C17 C18 C19 C20 -54.5(3) . .
C18 C19 C20 C21 55.6(3) . .
C19 C20 C21 C22 -56.9(3) . .
C20 C21 C22 C17 58.4(3) . .
C18 C17 C22 C21 -57.5(2) . .
P1 C17 C22 C21 176.85(15) . .
C5 C1 P1 C17 -3.6(2) . .
C2 C1 P1 C17 -179.84(19) . .
Fe1 C1 P1 C17 89.67(15) . .
C5 C1 P1 C11 106.2(2) . .
C2 C1 P1 C11 -70.1(2) . .
Fe1 C1 P1 C11 -160.57(14) . .
C5 C1 P1 Se1 -130.36(18) . .
C2 C1 P1 Se1 53.4(2) . .
Fe1 C1 P1 Se1 -37.12(17) . .
C18 C17 P1 C1 162.91(16) . .
C22 C17 P1 C1 -72.54(17) . .
C18 C17 P1 C11 53.33(18) . .
C22 C17 P1 C11 177.88(15) . .
C18 C17 P1 Se1 -69.23(17) . .
C22 C17 P1 Se1 55.33(17) . .
C12 C11 P1 C1 -51.61(17) . .
C16 C11 P1 C1 74.58(17) . .
C12 C11 P1 C17 56.58(17) . .
C16 C11 P1 C17 -177.22(15) . .
C12 C11 P1 Se1 -178.49(13) . .
C16 C11 P1 Se1 -52.29(16) . .
C6 C7 Fe1 C5 -51.4(3) . .
C8 C7 Fe1 C5 -170.3(2) . .
C6 C7 Fe1 C8 118.89(19) . .
C6 C7 Fe1 C2 -127.55(13) . .
C8 C7 Fe1 C2 113.56(13) . .
C6 C7 Fe1 C1 -84.37(15) . .
C8 C7 Fe1 C1 156.75(13) . .
C6 C7 Fe1 C4 159.4(3) . .
C8 C7 Fe1 C4 40.5(3) . .
C8 C7 Fe1 C6 -118.89(19) . .
C6 C7 Fe1 C3 -168.75(12) . .
C8 C7 Fe1 C3 72.36(16) . .
C6 C7 Fe1 C10 37.50(13) . .
C8 C7 Fe1 C10 -81.38(14) . .
C6 C7 Fe1 C9 81.33(14) . .
C8 C7 Fe1 C9 -37.55(13) . .
C4 C5 Fe1 C7 -165.9(2) . .
C1 C5 Fe1 C7 -45.8(3) . .
C4 C5 Fe1 C8 35.6(4) . .
C1 C5 Fe1 C8 155.7(3) . .
C4 C5 Fe1 C2 -81.32(14) . .
C1 C5 Fe1 C2 38.72(12) . .
C4 C5 Fe1 C1 -120.04(19) . .
C1 C5 Fe1 C4 120.04(19) . .
C4 C5 Fe1 C6 157.34(13) . .
C1 C5 Fe1 C6 -82.62(15) . .
C4 C5 Fe1 C3 -37.35(13) . .
C1 C5 Fe1 C3 82.69(14) . .
C4 C5 Fe1 C10 114.27(14) . .
C1 C5 Fe1 C10 -125.68(13) . .
C4 C5 Fe1 C9 71.95(16) . .
C1 C5 Fe1 C9 -168.00(12) . .
C9 C8 Fe1 C7 -119.68(19) . .
C7 C8 Fe1 C5 166.8(3) . .
C9 C8 Fe1 C5 47.1(3) . .
C7 C8 Fe1 C2 -83.74(15) . .
C9 C8 Fe1 C2 156.58(13) . .
C7 C8 Fe1 C1 -51.5(3) . .
C9 C8 Fe1 C1 -171.14(18) . .
C7 C8 Fe1 C4 -165.85(13) . .
C9 C8 Fe1 C4 74.47(16) . .
C7 C8 Fe1 C6 37.83(13) . .
C9 C8 Fe1 C6 -81.86(14) . .
C7 C8 Fe1 C3 -125.91(14) . .
C9 C8 Fe1 C3 114.40(14) . .
C7 C8 Fe1 C10 81.63(14) . .
C9 C8 Fe1 C10 -38.05(13) . .
C7 C8 Fe1 C9 119.68(19) . .
C3 C2 Fe1 C7 -124.42(13) . .
C1 C2 Fe1 C7 116.53(13) . .
C3 C2 Fe1 C5 80.73(14) . .
C1 C2 Fe1 C5 -38.32(13) . .
C3 C2 Fe1 C8 -81.59(15) . .
C1 C2 Fe1 C8 159.36(13) . .
C3 C2 Fe1 C1 119.05(19) . .
C3 C2 Fe1 C4 36.94(13) . .
C1 C2 Fe1 C4 -82.11(14) . .
C3 C2 Fe1 C6 -164.74(13) . .
C1 C2 Fe1 C6 76.21(16) . .
C1 C2 Fe1 C3 -119.05(19) . .
C3 C2 Fe1 C10 165.4(3) . .
C1 C2 Fe1 C10 46.4(4) . .
C3 C2 Fe1 C9 -47.3(3) . .
C1 C2 Fe1 C9 -166.39(17) . .
C5 C1 Fe1 C7 160.21(12) . .
C2 C1 Fe1 C7 -81.68(15) . .
P1 C1 Fe1 C7 37.19(18) . .
C2 C1 Fe1 C5 118.11(18) . .
P1 C1 Fe1 C5 -123.0(2) . .
C5 C1 Fe1 C8 -163.52(19) . .
C2 C1 Fe1 C8 -45.4(3) . .
P1 C1 Fe1 C8 73.5(3) . .
C5 C1 Fe1 C2 -118.11(18) . .
P1 C1 Fe1 C2 118.9(2) . .
C5 C1 Fe1 C4 -37.17(13) . .
C2 C1 Fe1 C4 80.94(14) . .
P1 C1 Fe1 C4 -160.19(17) . .
C5 C1 Fe1 C6 116.93(13) . .
C2 C1 Fe1 C6 -124.95(14) . .
P1 C1 Fe1 C6 -6.08(17) . .
C5 C1 Fe1 C3 -80.43(14) . .
C2 C1 Fe1 C3 37.69(13) . .
P1 C1 Fe1 C3 156.56(17) . .
C5 C1 Fe1 C10 75.35(15) . .
C2 C1 Fe1 C10 -166.54(13) . .
P1 C1 Fe1 C10 -47.67(19) . .
C5 C1 Fe1 C9 38.3(4) . .
C2 C1 Fe1 C9 156.4(3) . .
P1 C1 Fe1 C9 -84.7(4) . .
C3 C4 Fe1 C7 41.9(3) . .
C5 C4 Fe1 C7 161.3(3) . .
C3 C4 Fe1 C5 -119.36(18) . .
C3 C4 Fe1 C8 72.87(16) . .
C5 C4 Fe1 C8 -167.76(13) . .
C3 C4 Fe1 C2 -37.39(12) . .
C5 C4 Fe1 C2 81.97(14) . .
C3 C4 Fe1 C1 -81.94(13) . .
C5 C4 Fe1 C1 37.43(13) . .
C3 C4 Fe1 C6 -171.83(18) . .
C5 C4 Fe1 C6 -52.5(3) . .
C5 C4 Fe1 C3 119.36(18) . .
C3 C4 Fe1 C10 155.96(12) . .
C5 C4 Fe1 C10 -84.68(15) . .
C3 C4 Fe1 C9 113.96(13) . .
C5 C4 Fe1 C9 -126.67(13) . .
C10 C6 Fe1 C7 119.49(18) . .
C7 C6 Fe1 C5 157.96(13) . .
C10 C6 Fe1 C5 -82.56(14) . .
C7 C6 Fe1 C8 -37.99(13) . .
C10 C6 Fe1 C8 81.49(13) . .
C7 C6 Fe1 C2 71.76(15) . .
C10 C6 Fe1 C2 -168.75(12) . .
C7 C6 Fe1 C1 114.53(13) . .
C10 C6 Fe1 C1 -125.98(13) . .
C7 C6 Fe1 C4 -164.61(19) . .
C10 C6 Fe1 C4 -45.1(3) . .
C7 C6 Fe1 C3 34.3(3) . .
C10 C6 Fe1 C3 153.8(3) . .
C7 C6 Fe1 C10 -119.49(18) . .
C7 C6 Fe1 C9 -82.09(14) . .
C10 C6 Fe1 C9 37.40(12) . .
C4 C3 Fe1 C7 -165.28(13) . .
C2 C3 Fe1 C7 74.66(15) . .
C4 C3 Fe1 C5 37.71(12) . .
C2 C3 Fe1 C5 -82.36(14) . .
C4 C3 Fe1 C8 -124.92(13) . .
C2 C3 Fe1 C8 115.01(13) . .
C4 C3 Fe1 C2 120.07(18) . .
C4 C3 Fe1 C1 81.83(13) . .
C2 C3 Fe1 C1 -38.24(13) . .
C2 C3 Fe1 C4 -120.07(18) . .
C4 C3 Fe1 C6 168.0(3) . .
C2 C3 Fe1 C6 48.0(3) . .
C4 C3 Fe1 C10 -51.7(2) . .
C2 C3 Fe1 C10 -171.78(17) . .
C4 C3 Fe1 C9 -82.54(14) . .
C2 C3 Fe1 C9 157.39(13) . .
C6 C10 Fe1 C7 -37.55(12) . .
C9 C10 Fe1 C7 82.28(14) . .
C6 C10 Fe1 C5 116.87(13) . .
C9 C10 Fe1 C5 -123.30(13) . .
C6 C10 Fe1 C8 -81.60(14) . .
C9 C10 Fe1 C8 38.23(13) . .
C6 C10 Fe1 C2 37.6(4) . .
C9 C10 Fe1 C2 157.4(3) . .
C6 C10 Fe1 C1 74.71(16) . .
C9 C10 Fe1 C1 -165.45(13) . .
C6 C10 Fe1 C4 160.23(12) . .
C9 C10 Fe1 C4 -79.94(14) . .
C9 C10 Fe1 C6 119.83(18) . .
C6 C10 Fe1 C3 -163.87(18) . .
C9 C10 Fe1 C3 -44.0(2) . .
C6 C10 Fe1 C9 -119.83(18) . .
C8 C9 Fe1 C7 37.49(13) . .
C10 C9 Fe1 C7 -81.03(14) . .
C9 C9 Fe1 C7 157.8(3) 2_656 .
C8 C9 Fe1 C5 -164.23(13) . .
C10 C9 Fe1 C5 77.25(16) . .
C9 C9 Fe1 C5 -43.9(3) 2_656 .
C10 C9 Fe1 C8 -118.52(19) . .
C9 C9 Fe1 C8 120.3(3) 2_656 .
C8 C9 Fe1 C2 -49.3(3) . .
C10 C9 Fe1 C2 -167.78(18) . .
C9 C9 Fe1 C2 71.0(4) 2_656 .
C8 C9 Fe1 C1 165.7(3) . .
C10 C9 Fe1 C1 47.2(4) . .
C9 C9 Fe1 C1 -74.0(4) 2_656 .
C8 C9 Fe1 C4 -124.03(14) . .
C10 C9 Fe1 C4 117.45(13) . .
C9 C9 Fe1 C4 -3.7(3) 2_656 .
C8 C9 Fe1 C6 81.22(14) . .
C10 C9 Fe1 C6 -37.30(13) . .
C9 C9 Fe1 C6 -158.5(3) 2_656 .
C8 C9 Fe1 C3 -82.14(15) . .
C10 C9 Fe1 C3 159.34(13) . .
C9 C9 Fe1 C3 38.2(3) 2_656 .
C8 C9 Fe1 C10 118.52(19) . .
C9 C9 Fe1 C10 -121.2(3) 2_656 .
